data_7712944
loop_
_publ_author_name
'Volkov, Victor V.'
'Blundell, Toby J.'
'Argent, Stephen'
'Perry, Carole Celia'

_publ_section_title
;
 Quantitative Raman microscopy to describe structural organisation in
 hollow microcrystals built from silicon catecholate and amines
;
_journal_name_full 'Dalton Transactions'
_journal_paper_doi 10.1039/D3DT00856H
_journal_year 2023
_chemical_formula_moiety 'C18 H12 O6 Si, C6 H18 N2'
_chemical_formula_sum 'C24 H30 N2 O6 Si'
_chemical_formula_weight 470.59
_space_group_crystal_system monoclinic
_space_group_IT_number 15
_space_group_name_Hall '-C 2yc'
_space_group_name_H-M_alt 'C 1 2/c 1'
_atom_sites_solution_hydrogens geom
_atom_sites_solution_primary dual
_audit_creation_date 2023-03-02
_audit_creation_method
;
Olex2 1.5-beta
(compiled 2023.02.24 svn.rf166f9f3 for OlexSys, GUI svn.r6725)
;
_audit_update_record
;
2023-03-02 deposited with the CCDC.	2023-05-04 downloaded from the CCDC.
;
_cell_angle_alpha 90
_cell_angle_beta 99.4420(10)
_cell_angle_gamma 90
_cell_formula_units_Z 4
_cell_length_a 12.3695(2)
_cell_length_b 21.4394(3)
_cell_length_c 8.54050(10)
_cell_measurement_reflns_used 8899
_cell_measurement_temperature 100.15
_cell_measurement_theta_max 35.5036699554
_cell_measurement_theta_min 2.77042211846
_cell_volume 2234.21(5)
_computing_cell_refinement 'DIALS 2theta refinement, DIALS 2.1.1-gcdd629a7b-release'
_computing_data_collection 'GDA 8.44; generic data acquisition software'
_computing_data_reduction
;
aimless (Evans, P. R. and Murshudov, G. N., 2013)
ccp4 (Winn, M. D. et al., 2011)
DIALS 2.1.1-gcdd629a7b-release (Winter, G. et al., 2018)
pointless (Evans, P., 2006)
XIA2 0.6.366-ga657f9d9-dials-2.1 (Winter, G., 2010)
;
_computing_molecular_graphics 'Olex2 1.5-beta (Dolomanov et al., 2009)'
_computing_publication_material 'Olex2 1.5-beta (Dolomanov et al., 2009)'
_computing_structure_refinement 'SHELXL 2018/3 (Sheldrick, 2015)'
_computing_structure_solution 'SHELXT  (Sheldrick, 2015)'
_diffrn_ambient_temperature 100.15
_diffrn_detector 'Photon counting pixel array'
_diffrn_detector_area_resol_mean 0.0350
_diffrn_detector_type 'Dectris Pilatus 2M'
_diffrn_measured_fraction_theta_full 0.996
_diffrn_measured_fraction_theta_max 0.997
_diffrn_measurement_device 'Fixed \c 3-circle diffractometer'
_diffrn_measurement_device_type 'Fluid Film Devices'
_diffrn_measurement_method '\f and \w rotation with 0.1 degree frames'
_diffrn_measurement_specimen_support 'MiTeGen MicroMount'
_diffrn_radiation_monochromator 'Silicon 111'
_diffrn_radiation_probe x-ray
_diffrn_radiation_type Synchrotron
_diffrn_radiation_wavelength 0.6889
_diffrn_reflns_av_unetI/netI 0.0605
_diffrn_reflns_Laue_measured_fraction_full 0.996
_diffrn_reflns_Laue_measured_fraction_max 0.997
_diffrn_reflns_limit_h_max 16
_diffrn_reflns_limit_h_min -16
_diffrn_reflns_limit_k_max 28
_diffrn_reflns_limit_k_min -28
_diffrn_reflns_limit_l_max 11
_diffrn_reflns_limit_l_min -11
_diffrn_reflns_number 2782
_diffrn_reflns_point_group_measured_fraction_full 0.996
_diffrn_reflns_point_group_measured_fraction_max 0.997
_diffrn_reflns_theta_full 24.415
_diffrn_reflns_theta_max 27.336
_diffrn_reflns_theta_min 2.981
_diffrn_source Synchrotron
_diffrn_source_type 'Undulator, I19, DLS, RAL'
_exptl_absorpt_coefficient_mu 0.140
_exptl_absorpt_correction_T_max 1.0
_exptl_absorpt_correction_T_min 0.9965277769058909
_exptl_absorpt_correction_type empirical
_exptl_absorpt_process_details
;
CCP4 7.0.078: AIMLESS, version 0.7.4 : 13/12/18
Scaling & analysis of unmerged intensities, absorption correction using spherical harmonics
;
_exptl_crystal_colour 'clear colourless'
_exptl_crystal_colour_lustre clear
_exptl_crystal_colour_primary colourless
_exptl_crystal_density_diffrn 1.399
_exptl_crystal_description needle
_exptl_crystal_F_000 1000
_exptl_crystal_size_max 0.15
_exptl_crystal_size_mid 0.01
_exptl_crystal_size_min 0.01
_refine_diff_density_max 0.652
_refine_diff_density_min -0.614
_refine_diff_density_rms 0.111
_refine_ls_extinction_method none
_refine_ls_goodness_of_fit_ref 1.154
_refine_ls_hydrogen_treatment constr
_refine_ls_matrix_type full
_refine_ls_number_parameters 191
_refine_ls_number_reflns 2782
_refine_ls_number_restraints 326
_refine_ls_restrained_S_all 1.090
_refine_ls_R_factor_all 0.0834
_refine_ls_R_factor_gt 0.0792
_refine_ls_shift/su_max 0.000
_refine_ls_shift/su_mean 0.000
_refine_ls_structure_factor_coef Fsqd
_refine_ls_weighting_details 'w=1/[\s^2^(Fo^2^)+(0.0894P)^2^+13.8866P] where P=(Fo^2^+2Fc^2^)/3'
_refine_ls_weighting_scheme calc
_refine_ls_wR_factor_gt 0.2435
_refine_ls_wR_factor_ref 0.2467
_reflns_Friedel_coverage 0.000
_reflns_number_gt 2532
_reflns_number_total 2782
_reflns_threshold_expression 'I > 2\s(I)'
_cod_data_source_file d3dt00856h2.cif
_cod_data_source_block shelxt_a
_cod_database_code 7712944
_shelx_shelxl_version_number 2018/3
_shelx_space_group_comment
;
The symmetry employed for this shelxl refinement is uniquely defined
by the following loop, which should always be used as a source of
symmetry information in preference to the above space-group names.
They are only intended as comments.
;
_shelx_estimated_absorpt_t_max 0.999
_shelx_estimated_absorpt_t_min 0.979
_olex2_refinement_description
;
1. Twinned data refinement
 Scales: 0.712(5)
 0.288(5)
2. Fixed Uiso
 At 1.2 times of:
  All C(H) groups, All C(H,H) groups, All N(H) groups
 At 1.5 times of:
  All C(H,H,H) groups
3. Uiso/Uaniso restraints and constraints
N2 \\sim N1 \\sim H1 \\sim C10 \\sim C11 \\sim C12 \\sim H10A \\sim H10B \\sim
C13 \\sim H11A \\sim H11B \\sim H11C \\sim H12A \\sim H12B \\sim H12C \\sim
H13A \\sim H13B \\sim H2 \\sim C14 \\sim C15 \\sim H14A \\sim H14B \\sim H14C
\\sim H15A \\sim H15B \\sim H15C: within 2A with sigma of 0.04 and sigma for
terminal atoms of 0.08 within 2A
4. Rigid body (RIGU) restrains
 All non-hydrogen atoms
 with sigma for 1-2 distances of 0.004 and sigma for 1-3 distances of 0.004
5. Others
 Fixed Sof: N1(0.5) H1(0.5) N2(0.5) H2(0.5) C10(0.5) H10A(0.5) H10B(0.5)
 C11(0.5) H11A(0.5) H11B(0.5) H11C(0.5) C12(0.5) H12A(0.5) H12B(0.5) H12C(0.5)
 C13(0.5) H13A(0.5) H13B(0.5) C14(0.5) H14A(0.5) H14B(0.5) H14C(0.5) C15(0.5)
 H15A(0.5) H15B(0.5) H15C(0.5)
6.a Ternary CH refined with riding coordinates:
 N1(H1), N2(H2)
6.b Secondary CH2 refined with riding coordinates:
 C10(H10A,H10B), C13(H13A,H13B)
6.c Aromatic/amide H refined with riding coordinates:
 C3(H3), C4(H4), C5(H5), C6(H6), C8(H8), C9(H9)
6.d Idealised Me refined as rotating group:
 C11(H11A,H11B,H11C), C12(H12A,H12B,H12C), C14(H14A,H14B,H14C), C15(H15A,H15B,
 H15C)
;
_olex2_diffrn_ambient_temperature_device 'Oxford Cryosystems'
_olex2_exptl_crystal_mounting_method 'The crystal was mounted on a MITIGEN holder in perfluoroether oil'
_olex2_submission_special_instructions 'No special instructions were received'

loop_
_space_group_symop_operation_xyz
'x, y, z'
'-x, y, -z+1/2'
'x+1/2, y+1/2, z'
'-x+1/2, y+1/2, -z+1/2'
'-x, -y, -z'
'x, -y, z-1/2'
'-x+1/2, -y+1/2, -z'
'x+1/2, -y+1/2, z-1/2'

loop_
_atom_site_label
_atom_site_type_symbol
_atom_site_fract_x
_atom_site_fract_y
_atom_site_fract_z
_atom_site_U_iso_or_equiv
_atom_site_adp_type
_atom_site_occupancy
_atom_site_site_symmetry_order
_atom_site_calc_flag
_atom_site_refinement_flags_posn
_atom_site_refinement_flags_adp
_atom_site_refinement_flags_occupancy
_atom_site_disorder_assembly
_atom_site_disorder_group
Si1 Si 0.500000 0.34232(6) 0.750000 0.0134(3) Uani 1 2 d S T P . .
O1 O 0.4860(2) 0.39847(11) 0.8980(3) 0.0155(5) Uani 1 1 d . . . . .
O2 O 0.3557(2) 0.34336(12) 0.6888(3) 0.0169(5) Uani 1 1 d . . . . .
O3 O 0.5076(2) 0.28150(11) 0.6056(3) 0.0170(5) Uani 1 1 d . . . . .
C1 C 0.3815(3) 0.41749(15) 0.8880(4) 0.0143(6) Uani 1 1 d . . . . .
C2 C 0.3071(3) 0.38587(16) 0.7719(4) 0.0156(6) Uani 1 1 d . . . . .
C3 C 0.1960(3) 0.39914(18) 0.7524(4) 0.0208(7) Uani 1 1 d . . . . .
H3 H 0.145677 0.377745 0.674783 0.025 Uiso 1 1 calc R U . . .
C4 C 0.1593(3) 0.44448(19) 0.8488(5) 0.0234(8) Uani 1 1 d . . . . .
H4 H 0.083305 0.453691 0.836615 0.028 Uiso 1 1 calc R U . . .
C5 C 0.2321(3) 0.47621(17) 0.9617(5) 0.0227(8) Uani 1 1 d . . . . .
H5 H 0.205412 0.506873 1.026063 0.027 Uiso 1 1 calc R U . . .
C6 C 0.3447(3) 0.46346(16) 0.9818(4) 0.0191(7) Uani 1 1 d . . . . .
H6 H 0.394818 0.485722 1.057911 0.023 Uiso 1 1 calc R U . . .
C7 C 0.5052(3) 0.22380(15) 0.6693(4) 0.0141(6) Uani 1 1 d . . . . .
C8 C 0.5137(3) 0.16825(16) 0.5898(4) 0.0169(7) Uani 1 1 d . . . . .
H8 H 0.523732 0.168300 0.481879 0.020 Uiso 1 1 calc R U . . .
C9 C 0.5073(3) 0.11197(17) 0.6709(5) 0.0205(7) Uani 1 1 d . . . . .
H9 H 0.512902 0.073508 0.617540 0.025 Uiso 1 1 calc R U . . .
N1 N 0.364(2) 0.3198(13) 0.341(4) 0.014(3) Uani 0.5 1 d . U P A -1
H1 H 0.409093 0.318871 0.449677 0.017 Uiso 0.5 1 calc R U P A -1
N2 N 0.629(2) 0.3270(13) 0.175(4) 0.013(3) Uani 0.5 1 d . U P A -1
H2 H 0.598572 0.314411 0.064047 0.016 Uiso 0.5 1 calc R U P A -1
C10 C 0.4358(5) 0.3083(3) 0.2224(8) 0.0167(13) Uani 0.5 1 d . U P A -1
H10A H 0.394434 0.316069 0.114812 0.020 Uiso 0.5 1 calc R U P A -1
H10B H 0.459387 0.264132 0.228062 0.020 Uiso 0.5 1 calc R U P A -1
C11 C 0.2770(7) 0.2719(4) 0.3333(10) 0.0252(16) Uani 0.5 1 d . U P A -1
H11A H 0.226061 0.283283 0.405103 0.038 Uiso 0.5 1 calc R U P A -1
H11B H 0.310381 0.231377 0.364964 0.038 Uiso 0.5 1 calc R U P A -1
H11C H 0.237179 0.269186 0.224422 0.038 Uiso 0.5 1 calc R U P A -1
C12 C 0.3076(19) 0.3851(9) 0.314(3) 0.025(4) Uani 0.5 1 d . U P A -1
H12A H 0.363899 0.417717 0.326200 0.037 Uiso 0.5 1 calc R U P A -1
H12B H 0.259077 0.391584 0.392835 0.037 Uiso 0.5 1 calc R U P A -1
H12C H 0.264742 0.386966 0.207334 0.037 Uiso 0.5 1 calc R U P A -1
C13 C 0.5362(5) 0.3502(3) 0.2504(8) 0.0147(12) Uani 0.5 1 d . U P A -1
H13A H 0.515140 0.392279 0.208251 0.018 Uiso 0.5 1 calc R U P A -1
H13B H 0.561134 0.354273 0.366193 0.018 Uiso 0.5 1 calc R U P A -1
C14 C 0.6784(7) 0.2692(4) 0.2602(11) 0.0302(18) Uani 0.5 1 d . U P A -1
H14A H 0.620133 0.238790 0.266953 0.045 Uiso 0.5 1 calc R U P A -1
H14B H 0.714354 0.280367 0.367427 0.045 Uiso 0.5 1 calc R U P A -1
H14C H 0.732298 0.250941 0.201402 0.045 Uiso 0.5 1 calc R U P A -1
C15 C 0.7097(18) 0.3746(9) 0.165(3) 0.020(3) Uani 0.5 1 d . U P A -1
H15A H 0.675187 0.409530 0.101957 0.031 Uiso 0.5 1 calc R U P A -1
H15B H 0.768944 0.357465 0.114931 0.031 Uiso 0.5 1 calc R U P A -1
H15C H 0.739703 0.389259 0.272290 0.031 Uiso 0.5 1 calc R U P A -1

loop_
_atom_site_aniso_label
_atom_site_aniso_U_11
_atom_site_aniso_U_22
_atom_site_aniso_U_33
_atom_site_aniso_U_23
_atom_site_aniso_U_13
_atom_site_aniso_U_12
Si1 0.0209(6) 0.0113(6) 0.0078(6) 0.000 0.0020(5) 0.000
O1 0.0199(12) 0.0125(11) 0.0139(11) -0.0048(9) 0.0021(9) -0.0002(9)
O2 0.0216(12) 0.0171(12) 0.0114(11) -0.0038(9) 0.0014(9) -0.0036(9)
O3 0.0293(13) 0.0118(11) 0.0098(11) -0.0011(9) 0.0027(9) 0.0014(9)
C1 0.0210(15) 0.0117(14) 0.0105(14) 0.0013(11) 0.0036(11) -0.0003(12)
C2 0.0219(16) 0.0143(15) 0.0109(14) 0.0031(11) 0.0034(12) -0.0004(12)
C3 0.0200(16) 0.0216(17) 0.0206(17) 0.0044(14) 0.0024(13) -0.0018(13)
C4 0.0215(17) 0.0232(18) 0.0268(18) 0.0056(14) 0.0078(14) 0.0036(14)
C5 0.0320(19) 0.0165(16) 0.0218(17) 0.0023(13) 0.0103(15) 0.0056(14)
C6 0.0283(17) 0.0131(15) 0.0166(16) -0.0002(12) 0.0056(13) -0.0010(13)
C7 0.0163(15) 0.0128(14) 0.0130(16) -0.0002(12) 0.0014(11) 0.0005(11)
C8 0.0184(16) 0.0148(15) 0.0178(16) -0.0028(12) 0.0036(12) -0.0001(12)
C9 0.0215(17) 0.0130(15) 0.0272(19) -0.0022(13) 0.0046(14) 0.0004(12)
N1 0.017(4) 0.015(6) 0.011(6) 0.004(4) 0.006(3) 0.000(3)
N2 0.017(5) 0.013(5) 0.008(6) -0.002(4) 0.000(4) 0.004(3)
C10 0.017(3) 0.019(3) 0.015(3) -0.007(2) 0.005(2) -0.004(2)
C11 0.023(3) 0.025(4) 0.029(4) -0.004(3) 0.008(3) -0.008(3)
C12 0.032(8) 0.019(6) 0.025(8) 0.007(5) 0.013(5) 0.010(5)
C13 0.016(2) 0.019(3) 0.009(3) -0.006(2) 0.003(2) 0.003(2)
C14 0.027(4) 0.025(4) 0.038(5) 0.007(3) 0.004(4) 0.010(3)
C15 0.024(6) 0.024(6) 0.013(6) -0.005(5) 0.006(4) -0.005(5)

loop_
_atom_type_symbol
_atom_type_description
_atom_type_scat_dispersion_real
_atom_type_scat_dispersion_imag
_atom_type_scat_source
C C 0.0032 0.0015 'International Tables Vol C Tables 4.2.6.8 and 6.1.1.4'
H H 0.0000 0.0000 'International Tables Vol C Tables 4.2.6.8 and 6.1.1.4'
N N 0.0060 0.0030 'International Tables Vol C Tables 4.2.6.8 and 6.1.1.4'
O O 0.0108 0.0057 'International Tables Vol C Tables 4.2.6.8 and 6.1.1.4'
Si Si 0.0783 0.0668 'International Tables Vol C Tables 4.2.6.8 and 6.1.1.4'

loop_
_geom_angle_atom_site_label_1
_geom_angle_atom_site_label_2
_geom_angle_atom_site_label_3
_geom_angle
_geom_angle_site_symmetry_1
_geom_angle_site_symmetry_3
_geom_angle_publ_flag
O1 Si1 O1 94.54(17) 2_656 . ?
O1 Si1 O2 89.44(11) . . ?
O1 Si1 O2 89.58(12) . 2_656 ?
O1 Si1 O2 89.58(12) 2_656 . ?
O1 Si1 O2 89.44(11) 2_656 2_656 ?
O1 Si1 O3 175.85(12) 2_656 2_656 ?
O1 Si1 O3 88.95(11) 2_656 . ?
O1 Si1 O3 88.95(11) . 2_656 ?
O1 Si1 O3 175.84(12) . . ?
O2 Si1 O2 178.55(18) . 2_656 ?
O2 Si1 O3 92.72(12) 2_656 . ?
O2 Si1 O3 88.33(12) 2_656 2_656 ?
O2 Si1 O3 92.72(12) . 2_656 ?
O2 Si1 O3 88.32(12) . . ?
O3 Si1 O3 87.66(16) 2_656 . ?
C1 O1 Si1 111.5(2) . . ?
C2 O2 Si1 111.4(2) . . ?
C7 O3 Si1 112.2(2) . . ?
O1 C1 C2 114.1(3) . . ?
O1 C1 C6 125.4(3) . . ?
C6 C1 C2 120.4(3) . . ?
O2 C2 C1 113.4(3) . . ?
O2 C2 C3 126.3(3) . . ?
C3 C2 C1 120.4(3) . . ?
C2 C3 H3 120.5 . . ?
C2 C3 C4 118.9(4) . . ?
C4 C3 H3 120.5 . . ?
C3 C4 H4 119.5 . . ?
C5 C4 C3 121.0(4) . . ?
C5 C4 H4 119.5 . . ?
C4 C5 H5 119.7 . . ?
C4 C5 C6 120.6(3) . . ?
C6 C5 H5 119.7 . . ?
C1 C6 C5 118.6(3) . . ?
C1 C6 H6 120.7 . . ?
C5 C6 H6 120.7 . . ?
O3 C7 C7 113.92(17) . 2_656 ?
O3 C7 C8 125.5(3) . . ?
C8 C7 C7 120.5(2) . 2_656 ?
C7 C8 H8 120.5 . . ?
C7 C8 C9 119.0(3) . . ?
C9 C8 H8 120.5 . . ?
C8 C9 H9 119.8 . . ?
C9 C9 C8 120.5(2) 2_656 . ?
C9 C9 H9 119.8 2_656 . ?
C10 N1 H1 108.8 . . ?
C10 N1 C11 112(2) . . ?
C10 N1 C12 110.6(18) . . ?
C11 N1 H1 108.8 . . ?
C11 N1 C12 108(2) . . ?
C12 N1 H1 108.8 . . ?
C13 N2 H2 107.2 . . ?
C13 N2 C14 110.0(18) . . ?
C14 N2 H2 107.2 . . ?
C15 N2 H2 107.2 . . ?
C15 N2 C13 112.2(18) . . ?
C15 N2 C14 113(2) . . ?
N1 C10 H10A 109.4 . . ?
N1 C10 H10B 109.4 . . ?
N1 C10 C13 111.3(12) . . ?
H10A C10 H10B 108.0 . . ?
C13 C10 H10A 109.4 . . ?
C13 C10 H10B 109.4 . . ?
N1 C11 H11A 109.5 . . ?
N1 C11 H11B 109.5 . . ?
N1 C11 H11C 109.5 . . ?
H11A C11 H11B 109.5 . . ?
H11A C11 H11C 109.5 . . ?
H11B C11 H11C 109.5 . . ?
N1 C12 H12A 109.5 . . ?
N1 C12 H12B 109.5 . . ?
N1 C12 H12C 109.5 . . ?
H12A C12 H12B 109.5 . . ?
H12A C12 H12C 109.5 . . ?
H12B C12 H12C 109.5 . . ?
N2 C13 C10 113.8(13) . . ?
N2 C13 H13A 108.8 . . ?
N2 C13 H13B 108.8 . . ?
C10 C13 H13A 108.8 . . ?
C10 C13 H13B 108.8 . . ?
H13A C13 H13B 107.7 . . ?
N2 C14 H14A 109.5 . . ?
N2 C14 H14B 109.5 . . ?
N2 C14 H14C 109.5 . . ?
H14A C14 H14B 109.5 . . ?
H14A C14 H14C 109.5 . . ?
H14B C14 H14C 109.5 . . ?
N2 C15 H15A 109.5 . . ?
N2 C15 H15B 109.5 . . ?
N2 C15 H15C 109.5 . . ?
H15A C15 H15B 109.5 . . ?
H15A C15 H15C 109.5 . . ?
H15B C15 H15C 109.5 . . ?

loop_
_geom_bond_atom_site_label_1
_geom_bond_atom_site_label_2
_geom_bond_distance
_geom_bond_site_symmetry_2
_geom_bond_publ_flag
Si1 O1 1.774(2) 2_656 ?
Si1 O1 1.774(2) . ?
Si1 O2 1.776(3) 2_656 ?
Si1 O2 1.776(3) . ?
Si1 O3 1.808(3) 2_656 ?
Si1 O3 1.808(3) . ?
O1 C1 1.345(4) . ?
O2 C2 1.355(4) . ?
O3 C7 1.354(4) . ?
C1 C2 1.411(5) . ?
C1 C6 1.393(5) . ?
C2 C3 1.386(5) . ?
C3 H3 0.9500 . ?
C3 C4 1.396(5) . ?
C4 H4 0.9500 . ?
C4 C5 1.385(6) . ?
C5 H5 0.9500 . ?
C5 C6 1.402(5) . ?
C6 H6 0.9500 . ?
C7 C7 1.406(6) 2_656 ?
C7 C8 1.383(5) . ?
C8 H8 0.9500 . ?
C8 C9 1.400(5) . ?
C9 C9 1.393(8) 2_656 ?
C9 H9 0.9500 . ?
N1 H1 1.0000 . ?
N1 C10 1.48(3) . ?
N1 C11 1.48(2) . ?
N1 C12 1.56(4) . ?
N2 H2 1.0000 . ?
N2 C13 1.50(2) . ?
N2 C14 1.51(3) . ?
N2 C15 1.44(4) . ?
C10 H10A 0.9900 . ?
C10 H10B 0.9900 . ?
C10 C13 1.519(9) . ?
C11 H11A 0.9800 . ?
C11 H11B 0.9800 . ?
C11 H11C 0.9800 . ?
C12 H12A 0.9800 . ?
C12 H12B 0.9800 . ?
C12 H12C 0.9800 . ?
C13 H13A 0.9900 . ?
C13 H13B 0.9900 . ?
C14 H14A 0.9800 . ?
C14 H14B 0.9800 . ?
C14 H14C 0.9800 . ?
C15 H15A 0.9800 . ?
C15 H15B 0.9800 . ?
C15 H15C 0.9800 . ?

loop_
_geom_torsion_atom_site_label_1
_geom_torsion_atom_site_label_2
_geom_torsion_atom_site_label_3
_geom_torsion_atom_site_label_4
_geom_torsion
_geom_torsion_site_symmetry_1
_geom_torsion_site_symmetry_2
_geom_torsion_site_symmetry_3
_geom_torsion_site_symmetry_4
_geom_torsion_publ_flag
Si1 O1 C1 C2 4.2(3) . . . . ?
Si1 O1 C1 C6 -176.6(3) . . . . ?
Si1 O2 C2 C1 -1.5(3) . . . . ?
Si1 O2 C2 C3 179.0(3) . . . . ?
Si1 O3 C7 C7 1.4(5) . . . 2_656 ?
Si1 O3 C7 C8 -177.5(3) . . . . ?
O1 Si1 O1 C1 85.4(2) 2_656 . . . ?
O1 Si1 O2 C2 -91.4(2) 2_656 . . . ?
O1 Si1 O2 C2 3.1(2) . . . . ?
O1 Si1 O3 C7 177.1(2) 2_656 . . . ?
O1 C1 C2 O2 -1.8(4) . . . . ?
O1 C1 C2 C3 177.7(3) . . . . ?
O1 C1 C6 C5 -177.3(3) . . . . ?
O2 Si1 O1 C1 174.8(2) 2_656 . . . ?
O2 Si1 O1 C1 -4.1(2) . . . . ?
O2 Si1 O3 C7 87.7(2) 2_656 . . . ?
O2 Si1 O3 C7 -93.3(2) . . . . ?
O2 C2 C3 C4 179.9(3) . . . . ?
O3 Si1 O1 C1 -96.9(2) 2_656 . . . ?
O3 Si1 O2 C2 92.1(2) 2_656 . . . ?
O3 Si1 O2 C2 179.6(2) . . . . ?
O3 Si1 O3 C7 -0.51(17) 2_656 . . . ?
O3 C7 C8 C9 -178.6(3) . . . . ?
C1 C2 C3 C4 0.4(5) . . . . ?
C2 C1 C6 C5 1.9(5) . . . . ?
C2 C3 C4 C5 0.4(6) . . . . ?
C3 C4 C5 C6 0.0(6) . . . . ?
C4 C5 C6 C1 -1.2(5) . . . . ?
C6 C1 C2 O2 178.9(3) . . . . ?
C6 C1 C2 C3 -1.5(5) . . . . ?
C7 C7 C8 C9 2.6(6) 2_656 . . . ?
C7 C8 C9 C9 -0.1(6) . . . 2_656 ?
N1 C10 C13 N2 160(2) . . . . ?
C11 N1 C10 C13 -169.7(16) . . . . ?
C12 N1 C10 C13 70(2) . . . . ?
C14 N2 C13 C10 -70(2) . . . . ?
C15 N2 C13 C10 163.8(18) . . . . ?

loop_
_twin_individual_id
_twin_individual_mass_fraction_refined
1 0.712(5)
2 0.288(5)
